data_4313673
loop_
_publ_author_name
'Curtis P. Berlinguette'
'Jos\'e Ram\'on Gal\'an-Mascar\'os'
'Kim R. Dunbar'

_publ_section_title
;
 Recognition of Topological Isomerism: Synthesis, Structure, and Magnetic
 Properties of Two Pentanuclear High-Spin Molecules of the Type
 [NiII(N-N)2]3[FeIII(CN)6]2
;
_journal_name_full 'Inorganic Chemistry'
_journal_page_first 3416
_journal_page_last 3422
_journal_paper_doi 10.1021/ic0205031
_journal_volume 42
_journal_year 2003
_chemical_formula_sum 'C72 H74 Fe2 N24 Ni3 O12.5'
_chemical_formula_weight 1763.38
_chemical_name_systematic
;
   ?
;
_space_group_IT_number 2
_symmetry_cell_setting triclinic
_symmetry_space_group_name_Hall '-P 1'
_symmetry_space_group_name_H-M 'P -1'
_atom_sites_solution_hydrogens geom
_atom_sites_solution_primary direct
_atom_sites_solution_secondary difmap
_audit_creation_method SHELXL-97
_cell_angle_alpha 94.58(3)
_cell_angle_beta 103.29(3)
_cell_angle_gamma 95.18(3)
_cell_formula_units_Z 2
_cell_length_a 13.264(3)
_cell_length_b 17.607(4)
_cell_length_c 18.057(4)
_cell_measurement_temperature 110(2)
_cell_volume 4065.2(17)
_computing_structure_refinement 'SHELXL-97 (Sheldrick, 1997)'
_computing_structure_solution 'SIR97 (Giacovazzo et al., 1997)'
_diffrn_ambient_temperature 110(2)
_diffrn_measured_fraction_theta_full 0.923
_diffrn_measured_fraction_theta_max 0.923
_diffrn_radiation_monochromator graphite
_diffrn_radiation_source 'fine-focus sealed tube'
_diffrn_radiation_type MoK\a
_diffrn_radiation_wavelength 0.71069
_diffrn_reflns_av_R_equivalents 0.0000
_diffrn_reflns_av_sigmaI/netI 0.5932
_diffrn_reflns_limit_h_max 16
_diffrn_reflns_limit_h_min -17
_diffrn_reflns_limit_k_max 22
_diffrn_reflns_limit_k_min -22
_diffrn_reflns_limit_l_max 23
_diffrn_reflns_limit_l_min 0
_diffrn_reflns_number 18620
_diffrn_reflns_theta_full 28.28
_diffrn_reflns_theta_max 28.28
_diffrn_reflns_theta_min 1.16
_exptl_absorpt_coefficient_mu 1.104
_exptl_crystal_density_diffrn 1.441
_exptl_crystal_density_method 'not measured'
_exptl_crystal_F_000 1820
_refine_diff_density_max 0.783
_refine_diff_density_min -0.517
_refine_diff_density_rms 0.135
_refine_ls_extinction_coef 0.0065(4)
_refine_ls_extinction_expression Fc^*^=kFc[1+0.001xFc^2^\l^3^/sin(2\q)]^-1/4^
_refine_ls_extinction_method SHELXL
_refine_ls_goodness_of_fit_ref 0.906
_refine_ls_hydrogen_treatment mixed
_refine_ls_matrix_type full
_refine_ls_number_parameters 558
_refine_ls_number_reflns 18620
_refine_ls_number_restraints 1
_refine_ls_restrained_S_all 0.905
_refine_ls_R_factor_all 0.3060
_refine_ls_R_factor_gt 0.0711
_refine_ls_shift/su_max 0.474
_refine_ls_shift/su_mean 0.031
_refine_ls_structure_factor_coef Fsqd
_refine_ls_weighting_details 'calc w=1/[\s^2^(Fo^2^)+(0.0909P)^2^+0.0000P] where P=(Fo^2^+2Fc^2^)/3'
_refine_ls_weighting_scheme calc
_refine_ls_wR_factor_gt 0.1500
_refine_ls_wR_factor_ref 0.2523
_reflns_number_gt 4093
_reflns_number_total 18620
_reflns_threshold_expression >4sigma(I)
_cod_data_source_file ic0205031_2.cif
_cod_data_source_block '[Ni(bpy)2(H2O)]{[Ni(bpy)2]2[Fe(CN)6]2}(2)*24H2O'
_cod_original_cell_volume 4065.2(16)
_cod_original_formula_sum 'C72 H74 Fe2 N24 Ni3 O12.50'
_cod_database_code 4313673

loop_
_symmetry_equiv_pos_as_xyz
'x, y, z'
'-x, -y, -z'

loop_
_atom_site_label
_atom_site_type_symbol
_atom_site_fract_x
_atom_site_fract_y
_atom_site_fract_z
_atom_site_U_iso_or_equiv
_atom_site_adp_type
_atom_site_occupancy
_atom_site_symmetry_multiplicity
_atom_site_calc_flag
_atom_site_refinement_flags
_atom_site_disorder_assembly
_atom_site_disorder_group
Ni1 Ni 0.80637(10) 0.34871(8) 0.81170(8) 0.0264(4) Uani 1 1 d . . .
Ni2 Ni 1.15812(10) 0.19187(8) 0.59934(8) 0.0256(4) Uani 1 1 d . . .
Fe1 Fe 1.15740(12) 0.24121(9) 0.87926(9) 0.0255(4) Uani 1 1 d . . .
Fe2 Fe 0.78332(11) 0.26174(9) 0.53054(9) 0.0248(4) Uani 1 1 d . . .
Ni3 Ni 0.70544(12) 0.26570(8) 0.25079(8) 0.0326(4) Uani 1 1 d . . .
O1 O 0.5861(8) 0.2985(6) 0.2989(5) 0.050(3) Uani 1 1 d D . .
H1 H 0.570(10) 0.333(6) 0.279(7) 0.059 Uiso 1 1 d D . .
H2 H 0.586(10) 0.314(7) 0.340(5) 0.059 Uiso 1 1 d D . .
N1 N 0.9575(6) 0.3224(5) 0.8389(5) 0.029(2) Uiso 1 1 d . . .
N2 N 1.1697(6) 0.2370(5) 0.7100(5) 0.031(2) Uiso 1 1 d . . .
N3 N 1.1501(7) 0.2449(6) 1.0490(6) 0.049(3) Uiso 1 1 d . . .
N4 N 1.3489(7) 0.1495(5) 0.9077(5) 0.033(2) Uiso 1 1 d . . .
N5 N 1.0106(7) 0.0881(6) 0.8458(6) 0.046(3) Uiso 1 1 d . . .
N6 N 1.3065(7) 0.3909(5) 0.9238(5) 0.034(2) Uiso 1 1 d . . .
N7 N 0.7851(6) 0.3016(5) 0.7008(5) 0.029(2) Uiso 1 1 d . . .
N8 N 1.0029(6) 0.2058(5) 0.5716(5) 0.027(2) Uiso 1 1 d . . .
N9 N 0.7744(7) 0.2404(5) 0.3583(5) 0.035(2) Uiso 1 1 d . . .
N10 N 0.5849(8) 0.3388(6) 0.4719(6) 0.053(3) Uiso 1 1 d . . .
N11 N 0.9056(7) 0.4200(5) 0.5340(5) 0.036(2) Uiso 1 1 d . . .
N12 N 0.6580(8) 0.1017(6) 0.5215(6) 0.055(3) Uiso 1 1 d . . .
C1 C 1.0340(8) 0.2944(6) 0.8543(6) 0.027(3) Uiso 1 1 d . . .
C2 C 1.1643(7) 0.2399(6) 0.7730(6) 0.024(3) Uiso 1 1 d . . .
C3 C 1.1505(8) 0.2438(6) 0.9848(6) 0.033(3) Uiso 1 1 d . . .
C4 C 1.2768(8) 0.1837(6) 0.8987(6) 0.030(3) Uiso 1 1 d . . .
C5 C 1.0657(8) 0.1455(6) 0.8566(6) 0.029(3) Uiso 1 1 d . . .
C6 C 1.2519(8) 0.3356(6) 0.9054(6) 0.027(3) Uiso 1 1 d . . .
C7 C 0.7840(8) 0.2833(6) 0.6378(6) 0.028(3) Uiso 1 1 d . . .
C8 C 0.9193(8) 0.2220(6) 0.5576(6) 0.027(3) Uiso 1 1 d . . .
C9 C 0.7817(8) 0.2442(6) 0.4236(6) 0.032(3) Uiso 1 1 d . . .
C10 C 0.6562(9) 0.3072(7) 0.4960(6) 0.037(3) Uiso 1 1 d . . .
C11 C 0.8583(8) 0.3605(6) 0.5327(6) 0.025(3) Uiso 1 1 d . . .
C12 C 0.7038(8) 0.1625(7) 0.5262(6) 0.035(3) Uiso 1 1 d . . .
N21 N 0.8358(6) 0.4122(5) 0.9214(5) 0.030(2) Uiso 1 1 d . . .
N22 N 0.8420(6) 0.4587(5) 0.7855(5) 0.027(2) Uiso 1 1 d . . .
C21 C 0.8476(8) 0.3833(6) 0.9861(6) 0.033(3) Uiso 1 1 d . . .
H21 H 0.8385 0.3302 0.9855 0.040 Uiso 1 1 calc . . .
C22 C 0.8736(8) 0.4281(7) 1.0575(7) 0.039(3) Uiso 1 1 d . . .
H22 H 0.8814 0.4061 1.1034 0.047 Uiso 1 1 calc . . .
C23 C 0.8870(8) 0.5075(6) 1.0554(6) 0.034(3) Uiso 1 1 d . . .
H23 H 0.9021 0.5401 1.1005 0.040 Uiso 1 1 calc . . .
C24 C 0.8777(8) 0.5375(6) 0.9859(6) 0.036(3) Uiso 1 1 d . . .
H24 H 0.8884 0.5902 0.9839 0.043 Uiso 1 1 calc . . .
C25 C 0.8523(8) 0.4879(6) 0.9198(6) 0.030(3) Uiso 1 1 d . . .
C26 C 0.8496(8) 0.5147(6) 0.8421(6) 0.028(3) Uiso 1 1 d . . .
C27 C 0.8511(8) 0.5915(7) 0.8302(7) 0.038(3) Uiso 1 1 d . . .
H27 H 0.8496 0.6286 0.8695 0.046 Uiso 1 1 calc . . .
C28 C 0.8550(10) 0.6117(7) 0.7583(8) 0.052(4) Uiso 1 1 d . . .
H28 H 0.8602 0.6632 0.7497 0.062 Uiso 1 1 calc . . .
C29 C 0.8511(9) 0.5564(7) 0.6999(7) 0.043(3) Uiso 1 1 d . . .
H29 H 0.8518 0.5694 0.6511 0.051 Uiso 1 1 calc . . .
C30 C 0.8462(8) 0.4801(6) 0.7153(6) 0.031(3) Uiso 1 1 d . . .
H30 H 0.8457 0.4423 0.6761 0.037 Uiso 1 1 calc . . .
N31 N 0.6465(6) 0.3619(5) 0.7935(5) 0.030(2) Uiso 1 1 d . . .
N32 N 0.7473(7) 0.2492(5) 0.8515(5) 0.033(2) Uiso 1 1 d . . .
C31 C 0.5980(9) 0.4169(7) 0.7598(6) 0.038(3) Uiso 1 1 d . . .
H31 H 0.6368 0.4539 0.7407 0.045 Uiso 1 1 calc . . .
C32 C 0.4919(9) 0.4224(7) 0.7514(7) 0.046(3) Uiso 1 1 d . . .
H32 H 0.4611 0.4629 0.7288 0.055 Uiso 1 1 calc . . .
C33 C 0.4334(9) 0.3657(7) 0.7778(7) 0.044(3) Uiso 1 1 d . . .
H33 H 0.3620 0.3667 0.7719 0.053 Uiso 1 1 calc . . .
C34 C 0.4828(9) 0.3080(7) 0.8127(7) 0.040(3) Uiso 1 1 d . . .
H34 H 0.4445 0.2704 0.8314 0.048 Uiso 1 1 calc . . .
C35 C 0.5886(8) 0.3050(6) 0.8205(6) 0.024(3) Uiso 1 1 d . . .
C36 C 0.6486(8) 0.2461(6) 0.8542(6) 0.032(3) Uiso 1 1 d . . .
C37 C 0.6037(8) 0.1868(7) 0.8888(6) 0.037(3) Uiso 1 1 d . . .
H37 H 0.5348 0.1855 0.8926 0.045 Uiso 1 1 calc . . .
C38 C 0.6640(10) 0.1310(7) 0.9166(7) 0.050(4) Uiso 1 1 d . . .
H38 H 0.6353 0.0908 0.9383 0.060 Uiso 1 1 calc . . .
C39 C 0.7654(9) 0.1346(7) 0.9126(7) 0.044(3) Uiso 1 1 d . . .
H39 H 0.8077 0.0984 0.9329 0.053 Uiso 1 1 calc . . .
C40 C 0.8033(8) 0.1933(6) 0.8775(6) 0.030(3) Uiso 1 1 d . . .
H40 H 0.8712 0.1943 0.8715 0.036 Uiso 1 1 calc . . .
N41 N 1.3198(6) 0.1897(5) 0.6234(5) 0.025(2) Uiso 1 1 d . . .
N42 N 1.2068(7) 0.2950(5) 0.5650(5) 0.032(2) Uiso 1 1 d . . .
C41 C 1.3725(8) 0.1345(6) 0.6546(6) 0.030(3) Uiso 1 1 d . . .
H41 H 1.3352 0.0934 0.6692 0.036 Uiso 1 1 calc . . .
C42 C 1.4793(9) 0.1348(7) 0.6664(6) 0.039(3) Uiso 1 1 d . . .
H42 H 1.5128 0.0942 0.6866 0.047 Uiso 1 1 calc . . .
C43 C 1.5337(9) 0.1968(7) 0.6476(7) 0.040(3) Uiso 1 1 d . . .
H43 H 1.6058 0.1995 0.6557 0.048 Uiso 1 1 calc . . .
C44 C 1.4826(9) 0.2543(7) 0.6170(7) 0.042(3) Uiso 1 1 d . . .
H44 H 1.5198 0.2969 0.6047 0.051 Uiso 1 1 calc . . .
C45 C 1.3733(8) 0.2500(6) 0.6038(6) 0.033(3) Uiso 1 1 d . . .
C46 C 1.3105(8) 0.3107(6) 0.5733(6) 0.029(3) Uiso 1 1 d . . .
C47 C 1.3543(10) 0.3773(8) 0.5509(7) 0.055(4) Uiso 1 1 d . . .
H47 H 1.4255 0.3855 0.5540 0.066 Uiso 1 1 calc . . .
C48 C 1.2876(10) 0.4315(7) 0.5235(7) 0.051(4) Uiso 1 1 d . . .
H48 H 1.3136 0.4773 0.5090 0.061 Uiso 1 1 calc . . .
C49 C 1.1836(9) 0.4156(7) 0.5186(7) 0.043(3) Uiso 1 1 d . . .
H49 H 1.1384 0.4509 0.5004 0.052 Uiso 1 1 calc . . .
C50 C 1.1450(9) 0.3485(7) 0.5402(7) 0.043(3) Uiso 1 1 d . . .
H50 H 1.0740 0.3396 0.5375 0.051 Uiso 1 1 calc . . .
N51 N 1.1308(6) 0.0803(5) 0.6234(5) 0.029(2) Uiso 1 1 d . . .
N52 N 1.1487(7) 0.1291(5) 0.4932(5) 0.035(2) Uiso 1 1 d . . .
C51 C 1.1190(8) 0.0568(6) 0.6889(6) 0.033(3) Uiso 1 1 d . . .
H51 H 1.1169 0.0947 0.7273 0.039 Uiso 1 1 calc . . .
C52 C 1.1093(9) -0.0190(7) 0.7063(7) 0.041(3) Uiso 1 1 d . . .
H52 H 1.0984 -0.0325 0.7528 0.049 Uiso 1 1 calc . . .
C53 C 1.1173(9) -0.0710(7) 0.6491(7) 0.049(4) Uiso 1 1 d . . .
H53 H 1.1146 -0.1225 0.6576 0.059 Uiso 1 1 calc . . .
C54 C 1.1291(9) -0.0518(7) 0.5800(7) 0.046(3) Uiso 1 1 d . . .
H54 H 1.1356 -0.0891 0.5424 0.055 Uiso 1 1 calc . . .
C55 C 1.1312(8) 0.0245(6) 0.5670(6) 0.032(3) Uiso 1 1 d . . .
C56 C 1.1385(8) 0.0536(7) 0.4926(6) 0.035(3) Uiso 1 1 d . . .
C57 C 1.1346(10) 0.0049(8) 0.4275(8) 0.056(4) Uiso 1 1 d . . .
H57 H 1.1289 -0.0481 0.4283 0.067 Uiso 1 1 calc . . .
C58 C 1.1392(10) 0.0375(8) 0.3626(8) 0.064(4) Uiso 1 1 d . . .
H58 H 1.1343 0.0057 0.3179 0.077 Uiso 1 1 calc . . .
C59 C 1.1505(10) 0.1132(8) 0.3601(8) 0.059(4) Uiso 1 1 d . . .
H59 H 1.1565 0.1347 0.3156 0.071 Uiso 1 1 calc . . .
C60 C 1.1529(9) 0.1596(7) 0.4288(7) 0.044(3) Uiso 1 1 d . . .
H60 H 1.1575 0.2126 0.4287 0.053 Uiso 1 1 calc . . .
N61 N 0.6383(8) 0.1532(6) 0.2203(6) 0.054(3) Uiso 1 1 d . . .
N62 N 0.8120(7) 0.2193(5) 0.1937(5) 0.035(2) Uiso 1 1 d . . .
C61 C 0.5586(10) 0.1230(8) 0.2429(7) 0.054(4) Uiso 1 1 d . . .
H61 H 0.5241 0.1542 0.2704 0.065 Uiso 1 1 calc . . .
C62 C 0.5221(10) 0.0409(8) 0.2259(8) 0.061(4) Uiso 1 1 d . . .
H62 H 0.4637 0.0188 0.2398 0.073 Uiso 1 1 calc . . .
C63 C 0.5772(10) 0.0018(8) 0.1903(8) 0.056(4) Uiso 1 1 d . . .
H63 H 0.5595 -0.0510 0.1818 0.068 Uiso 1 1 calc . . .
C64 C 0.6595(11) 0.0316(8) 0.1638(8) 0.063(4) Uiso 1 1 d . . .
H64 H 0.6922 -0.0001 0.1352 0.075 Uiso 1 1 calc . . .
C65 C 0.6943(9) 0.1100(7) 0.1801(7) 0.038(3) Uiso 1 1 d . . .
C66 C 0.7831(10) 0.1474(7) 0.1611(7) 0.049(4) Uiso 1 1 d . . .
C67 C 0.8401(10) 0.1120(8) 0.1129(7) 0.056(4) Uiso 1 1 d . . .
H67 H 0.8214 0.0617 0.0906 0.067 Uiso 1 1 calc . . .
C68 C 0.9204(11) 0.1543(9) 0.1019(8) 0.072(5) Uiso 1 1 d . . .
H68 H 0.9562 0.1327 0.0683 0.087 Uiso 1 1 calc . . .
C69 C 0.9562(10) 0.2257(8) 0.1340(8) 0.060(4) Uiso 1 1 d . . .
H69 H 1.0162 0.2525 0.1264 0.072 Uiso 1 1 calc . . .
C70 C 0.8949(10) 0.2566(7) 0.1803(7) 0.048(3) Uiso 1 1 d . . .
H70 H 0.9145 0.3067 0.2030 0.058 Uiso 1 1 calc . . .
N71 N 0.6318(7) 0.3096(5) 0.1533(5) 0.035(2) Uiso 1 1 d . . .
N72 N 0.7754(6) 0.3762(5) 0.2673(5) 0.027(2) Uiso 1 1 d . . .
C71 C 0.5564(9) 0.2705(7) 0.0925(7) 0.044(3) Uiso 1 1 d . . .
H71 H 0.5367 0.2189 0.0951 0.052 Uiso 1 1 calc . . .
C72 C 0.5098(11) 0.3026(8) 0.0297(8) 0.068(4) Uiso 1 1 d . . .
H72 H 0.4592 0.2740 -0.0094 0.081 Uiso 1 1 calc . . .
C73 C 0.5396(10) 0.3796(8) 0.0252(8) 0.056(4) Uiso 1 1 d . . .
H73 H 0.5088 0.4029 -0.0175 0.068 Uiso 1 1 calc . . .
C74 C 0.6161(9) 0.4230(7) 0.0847(7) 0.044(3) Uiso 1 1 d . . .
H74 H 0.6373 0.4744 0.0827 0.052 Uiso 1 1 calc . . .
C75 C 0.6581(8) 0.3834(6) 0.1471(6) 0.026(3) Uiso 1 1 d . . .
C76 C 0.7407(7) 0.4217(6) 0.2133(6) 0.024(3) Uiso 1 1 d . . .
C77 C 0.7793(8) 0.4979(6) 0.2172(6) 0.028(3) Uiso 1 1 d . . .
H77 H 0.7523 0.5279 0.1789 0.033 Uiso 1 1 calc . . .
C78 C 0.8603(8) 0.5295(6) 0.2805(6) 0.036(3) Uiso 1 1 d . . .
H78 H 0.8893 0.5802 0.2843 0.044 Uiso 1 1 calc . . .
C79 C 0.8952(8) 0.4821(6) 0.3370(6) 0.032(3) Uiso 1 1 d . . .
H79 H 0.9477 0.5014 0.3798 0.038 Uiso 1 1 calc . . .
C80 C 0.8530(8) 0.4075(6) 0.3301(6) 0.029(3) Uiso 1 1 d . . .
H80 H 0.8770 0.3770 0.3687 0.035 Uiso 1 1 calc . . .
O2 O 1.3803(14) 0.4684(11) 1.0885(10) 0.070(6) Uiso 0.50 1 d P . .
O3 O 0.8458(17) 0.1259(13) 0.7137(13) 0.105(8) Uiso 0.50 1 d P . .
O4 O 1.330(4) 0.369(3) 1.103(3) 0.114(16) Uiso 0.25 1 d P . .
O5 O 1.4678(12) 0.0690(9) 1.0195(9) 0.065(6) Uiso 0.70 1 d P A 1
O6 O 1.434(2) 0.0623(17) 1.0336(17) 0.041(9) Uiso 0.30 1 d P B 2
O7 O 0.4152(19) 0.4239(15) 0.3648(14) 0.052(7) Uiso 0.50 1 d P C 3
O8 O 1.451(4) 0.435(3) 1.394(3) 0.058(17) Uiso 0.20 1 d P D 4
O9 O 1.399(5) 0.388(4) 1.371(4) 0.09(2) Uiso 0.20 1 d P E 5
O10 O 1.422(6) 0.392(5) 1.285(5) 0.05(2) Uiso 0.10 1 d P F 6
O11 O 0.4312(10) 0.3713(8) 0.2206(8) 0.111(4) Uiso 0.90 1 d P G 7
O12 O 0.7081(11) 0.7278(8) 0.6648(8) 0.089(5) Uiso 0.75 1 d P H 8
O13 O 1.353(5) 0.261(4) 1.300(4) 0.13(2) Uiso 0.20 1 d P I 9
O14 O 0.5936(11) 0.8045(9) 0.5715(9) 0.064(4) Uiso 0.60 1 d P J 10
O15 O 0.567(2) 0.8592(18) 0.5999(17) 0.104(10) Uiso 0.40 1 d P K 11
O16 O 0.5665(13) -0.0407(10) 0.5607(10) 0.060(5) Uiso 0.50 1 d P L 12
O17 O 1.3678(17) 0.0003(13) 1.3489(13) 0.099(7) Uiso 0.50 1 d P M 13
O18 O 1.326(2) -0.0207(15) 1.2854(16) 0.024(7) Uiso 0.25 1 d P N 14
O19 O 0.3075(14) 0.2357(10) 0.1811(11) 0.084(6) Uiso 0.60 1 d P O 15
O20 O 1.257(4) 0.227(3) 1.209(3) 0.091(16) Uiso 0.25 1 d P P 16
O21 O 0.806(3) 0.813(2) 0.8090(19) 0.073(10) Uiso 0.30 1 d P Q 17
O22 O 1.086(2) 0.0245(14) 0.9942(14) 0.104(8) Uiso 0.50 1 d P R 18
O23 O 0.843(3) 0.9562(18) 0.9877(18) 0.062(9) Uiso 0.30 1 d P S 19
O24 O 0.173(2) 0.0289(15) 0.1737(16) 0.070(7) Uiso 0.40 1 d P T 20
O25 O 0.3061(16) 0.0816(13) 0.1152(13) 0.090(7) Uiso 0.50 1 d P U 21
O26 O 1.260(2) 0.0545(15) 1.0505(16) 0.087(8) Uiso 0.40 1 d P V 22
O27 O 0.900(3) 0.957(2) 0.853(2) 0.071(12) Uiso 0.25 1 d P W 23
O28 O 0.788(2) 0.9979(17) 0.7826(18) 0.099(10) Uiso 0.40 1 d P X 24
O29 O 1.305(4) 0.069(3) 1.218(3) 0.16(2) Uiso 0.25 1 d P Y 25

loop_
_atom_site_aniso_label
_atom_site_aniso_U_11
_atom_site_aniso_U_22
_atom_site_aniso_U_33
_atom_site_aniso_U_23
_atom_site_aniso_U_13
_atom_site_aniso_U_12
Ni1 0.0255(8) 0.0287(9) 0.0279(9) 0.0033(7) 0.0113(7) 0.0055(6)
Ni2 0.0300(9) 0.0224(8) 0.0262(8) 0.0016(7) 0.0088(7) 0.0086(6)
Fe1 0.0290(9) 0.0264(9) 0.0251(9) 0.0079(7) 0.0109(8) 0.0087(7)
Fe2 0.0269(9) 0.0226(9) 0.0256(9) -0.0007(7) 0.0086(7) 0.0038(7)
Ni3 0.0477(10) 0.0212(9) 0.0249(9) 0.0027(7) 0.0000(7) 0.0048(7)
O1 0.054(6) 0.054(7) 0.043(6) 0.020(5) 0.011(6) 0.013(5)

loop_
_atom_type_symbol
_atom_type_description
_atom_type_scat_dispersion_real
_atom_type_scat_dispersion_imag
_atom_type_scat_source
C C 0.0033 0.0016 'International Tables Vol C Tables 4.2.6.8 and 6.1.1.4'
H H 0.0000 0.0000 'International Tables Vol C Tables 4.2.6.8 and 6.1.1.4'
N N 0.0061 0.0033 'International Tables Vol C Tables 4.2.6.8 and 6.1.1.4'
O O 0.0106 0.0060 'International Tables Vol C Tables 4.2.6.8 and 6.1.1.4'
Fe Fe 0.3463 0.8444 'International Tables Vol C Tables 4.2.6.8 and 6.1.1.4'
Ni Ni 0.3393 1.1124 'International Tables Vol C Tables 4.2.6.8 and 6.1.1.4'

loop_
_geom_angle_atom_site_label_1
_geom_angle_atom_site_label_2
_geom_angle_atom_site_label_3
_geom_angle
_geom_angle_site_symmetry_1
_geom_angle_site_symmetry_3
_geom_angle_publ_flag
N1 Ni1 N7 91.5(3) . . ?
N1 Ni1 N22 95.9(3) . . ?
N7 Ni1 N22 93.3(3) . . ?
N1 Ni1 N32 93.6(3) . . ?
N7 Ni1 N32 95.5(3) . . ?
N22 Ni1 N32 166.9(4) . . ?
N1 Ni1 N31 171.3(3) . . ?
N7 Ni1 N31 90.9(3) . . ?
N22 Ni1 N31 92.3(3) . . ?
N32 Ni1 N31 77.8(3) . . ?
N1 Ni1 N21 88.4(3) . . ?
N7 Ni1 N21 172.0(3) . . ?
N22 Ni1 N21 78.8(3) . . ?
N32 Ni1 N21 92.5(3) . . ?
N31 Ni1 N21 90.3(3) . . ?
N2 Ni2 N51 93.5(3) . . ?
N2 Ni2 N8 90.3(3) . . ?
N51 Ni2 N8 93.2(3) . . ?
N2 Ni2 N42 94.0(3) . . ?
N51 Ni2 N42 168.7(4) . . ?
N8 Ni2 N42 95.2(3) . . ?
N2 Ni2 N41 90.1(3) . . ?
N51 Ni2 N41 93.2(3) . . ?
N8 Ni2 N41 173.5(3) . . ?
N42 Ni2 N41 78.3(3) . . ?
N2 Ni2 N52 171.0(3) . . ?
N51 Ni2 N52 77.8(4) . . ?
N8 Ni2 N52 92.5(3) . . ?
N42 Ni2 N52 94.3(4) . . ?
N41 Ni2 N52 88.1(3) . . ?
C4 Fe1 C5 89.6(4) . . ?
C4 Fe1 C3 91.0(5) . . ?
C5 Fe1 C3 89.5(5) . . ?
C4 Fe1 C1 176.5(5) . . ?
C5 Fe1 C1 87.9(4) . . ?
C3 Fe1 C1 91.3(5) . . ?
C4 Fe1 C2 89.4(4) . . ?
C5 Fe1 C2 91.0(4) . . ?
C3 Fe1 C2 179.3(5) . . ?
C1 Fe1 C2 88.3(4) . . ?
C4 Fe1 C6 89.0(4) . . ?
C5 Fe1 C6 177.9(4) . . ?
C3 Fe1 C6 88.9(5) . . ?
C1 Fe1 C6 93.6(4) . . ?
C2 Fe1 C6 90.6(4) . . ?
C12 Fe2 C9 90.9(5) . . ?
C12 Fe2 C11 178.3(5) . . ?
C9 Fe2 C11 88.3(4) . . ?
C12 Fe2 C10 90.4(5) . . ?
C9 Fe2 C10 85.3(5) . . ?
C11 Fe2 C10 88.0(4) . . ?
C12 Fe2 C7 90.7(5) . . ?
C9 Fe2 C7 177.9(5) . . ?
C11 Fe2 C7 90.1(4) . . ?
C10 Fe2 C7 93.3(5) . . ?
C12 Fe2 C8 94.3(4) . . ?
C9 Fe2 C8 90.2(4) . . ?
C11 Fe2 C8 87.2(4) . . ?
C10 Fe2 C8 173.5(4) . . ?
C7 Fe2 C8 91.1(4) . . ?
N9 Ni3 N71 169.4(4) . . ?
N9 Ni3 N72 94.5(3) . . ?
N71 Ni3 N72 77.9(3) . . ?
N9 Ni3 N61 91.0(4) . . ?
N71 Ni3 N61 97.2(4) . . ?
N72 Ni3 N61 172.7(4) . . ?
N9 Ni3 O1 85.5(4) . . ?
N71 Ni3 O1 87.2(3) . . ?
N72 Ni3 O1 91.1(4) . . ?
N61 Ni3 O1 94.1(4) . . ?
N9 Ni3 N62 97.2(4) . . ?
N71 Ni3 N62 91.0(3) . . ?
N72 Ni3 N62 96.1(3) . . ?
N61 Ni3 N62 78.4(4) . . ?
O1 Ni3 N62 172.0(4) . . ?
Ni3 O1 H1 103(10) . . ?
Ni3 O1 H2 132(10) . . ?
H1 O1 H2 99(10) . . ?
C1 N1 Ni1 167.6(8) . . ?
C2 N2 Ni2 159.4(9) . . ?
C7 N7 Ni1 170.2(9) . . ?
C8 N8 Ni2 172.6(9) . . ?
C9 N9 Ni3 151.6(9) . . ?
N1 C1 Fe1 176.4(9) . . ?
N2 C2 Fe1 177.8(10) . . ?
N3 C3 Fe1 177.6(10) . . ?
N4 C4 Fe1 177.5(10) . . ?
N5 C5 Fe1 177.5(10) . . ?
N6 C6 Fe1 177.0(10) . . ?
N7 C7 Fe2 175.1(10) . . ?
N8 C8 Fe2 173.1(9) . . ?
N9 C9 Fe2 172.6(10) . . ?
N10 C10 Fe2 173.8(10) . . ?
N11 C11 Fe2 178.8(10) . . ?
N12 C12 Fe2 177.3(12) . . ?
C21 N21 C25 120.2(10) . . ?
C21 N21 Ni1 125.7(8) . . ?
C25 N21 Ni1 113.7(7) . . ?
C26 N22 C30 117.4(9) . . ?
C26 N22 Ni1 115.4(7) . . ?
C30 N22 Ni1 126.7(7) . . ?
N21 C21 C22 123.4(10) . . ?
N21 C21 H21 118.3 . . ?
C22 C21 H21 118.4 . . ?
C23 C22 C21 116.1(10) . . ?
C23 C22 H22 122.0 . . ?
C21 C22 H22 121.9 . . ?
C24 C23 C22 119.9(11) . . ?
C24 C23 H23 120.0 . . ?
C22 C23 H23 120.0 . . ?
C23 C24 C25 118.7(10) . . ?
C23 C24 H24 120.7 . . ?
C25 C24 H24 120.6 . . ?
N21 C25 C24 121.6(10) . . ?
N21 C25 C26 115.8(10) . . ?
C24 C25 C26 122.4(10) . . ?
N22 C26 C27 122.9(10) . . ?
N22 C26 C25 115.1(9) . . ?
C27 C26 C25 121.9(10) . . ?
C28 C27 C26 118.3(11) . . ?
C28 C27 H27 120.9 . . ?
C26 C27 H27 120.9 . . ?
C29 C28 C27 120.3(12) . . ?
C29 C28 H28 119.8 . . ?
C27 C28 H28 119.9 . . ?
C28 C29 C30 118.3(11) . . ?
C28 C29 H29 120.8 . . ?
C30 C29 H29 120.9 . . ?
N22 C30 C29 122.6(11) . . ?
N22 C30 H30 118.7 . . ?
C29 C30 H30 118.7 . . ?
C31 N31 C35 118.7(9) . . ?
C31 N31 Ni1 127.0(7) . . ?
C35 N31 Ni1 114.3(7) . . ?
C36 N32 C40 119.6(9) . . ?
C36 N32 Ni1 115.2(7) . . ?
C40 N32 Ni1 125.0(7) . . ?
N31 C31 C32 123.5(10) . . ?
N31 C31 H31 118.3 . . ?
C32 C31 H31 118.3 . . ?
C31 C32 C33 118.2(11) . . ?
C31 C32 H32 120.9 . . ?
C33 C32 H32 120.9 . . ?
C34 C33 C32 118.8(11) . . ?
C34 C33 H33 120.6 . . ?
C32 C33 H33 120.6 . . ?
C33 C34 C35 121.1(10) . . ?
C33 C34 H34 119.4 . . ?
C35 C34 H34 119.4 . . ?
N31 C35 C34 119.6(9) . . ?
N31 C35 C36 114.2(9) . . ?
C34 C35 C36 126.2(10) . . ?
N32 C36 C37 120.4(10) . . ?
N32 C36 C35 117.9(9) . . ?
C37 C36 C35 121.7(10) . . ?
C38 C37 C36 118.6(11) . . ?
C38 C37 H37 120.8 . . ?
C36 C37 H37 120.7 . . ?
C37 C38 C39 120.2(12) . . ?
C37 C38 H38 119.9 . . ?
C39 C38 H38 119.9 . . ?
C38 C39 C40 117.9(12) . . ?
C38 C39 H39 121.1 . . ?
C40 C39 H39 121.0 . . ?
N32 C40 C39 123.1(10) . . ?
N32 C40 H40 118.4 . . ?
C39 C40 H40 118.5 . . ?
C41 N41 C45 118.4(9) . . ?
C41 N41 Ni2 126.5(7) . . ?
C45 N41 Ni2 115.1(7) . . ?
C50 N42 C46 118.5(9) . . ?
C50 N42 Ni2 125.3(8) . . ?
C46 N42 Ni2 116.0(7) . . ?
N41 C41 C42 123.9(10) . . ?
N41 C41 H41 118.0 . . ?
C42 C41 H41 118.1 . . ?
C43 C42 C41 117.6(11) . . ?
C43 C42 H42 121.2 . . ?
C41 C42 H42 121.2 . . ?
C44 C43 C42 119.9(11) . . ?
C44 C43 H43 120.0 . . ?
C42 C43 H43 120.1 . . ?
C43 C44 C45 120.2(11) . . ?
C43 C44 H44 119.9 . . ?
C45 C44 H44 119.9 . . ?
N41 C45 C44 120.0(10) . . ?
N41 C45 C46 115.4(9) . . ?
C44 C45 C46 124.5(10) . . ?
N42 C46 C47 122.3(10) . . ?
N42 C46 C45 115.0(9) . . ?
C47 C46 C45 122.5(10) . . ?
C46 C47 C48 117.8(12) . . ?
C46 C47 H47 121.1 . . ?
C48 C47 H47 121.1 . . ?
C49 C48 C47 118.6(12) . . ?
C49 C48 H48 120.7 . . ?
C47 C48 H48 120.7 . . ?
C48 C49 C50 120.9(12) . . ?
C48 C49 H49 119.5 . . ?
C50 C49 H49 119.6 . . ?
N42 C50 C49 121.7(11) . . ?
N42 C50 H50 119.1 . . ?
C49 C50 H50 119.2 . . ?
C51 N51 C55 116.2(9) . . ?
C51 N51 Ni2 127.3(8) . . ?
C55 N51 Ni2 116.3(7) . . ?
C56 N52 C60 119.1(10) . . ?
C56 N52 Ni2 115.8(8) . . ?
C60 N52 Ni2 125.1(8) . . ?
N51 C51 C52 126.6(11) . . ?
N51 C51 H51 116.7 . . ?
C52 C51 H51 116.7 . . ?
C53 C52 C51 113.8(11) . . ?
C53 C52 H52 123.1 . . ?
C51 C52 H52 123.1 . . ?
C52 C53 C54 123.3(12) . . ?
C52 C53 H53 118.4 . . ?
C54 C53 H53 118.4 . . ?
C53 C54 C55 118.2(12) . . ?
C53 C54 H54 120.9 . . ?
C55 C54 H54 120.9 . . ?
N51 C55 C54 121.5(10) . . ?
N51 C55 C56 114.3(10) . . ?
C54 C55 C56 124.1(11) . . ?
N52 C56 C57 122.3(11) . . ?
N52 C56 C55 115.3(10) . . ?
C57 C56 C55 122.4(11) . . ?
C58 C57 C56 117.4(13) . . ?
C58 C57 H57 121.3 . . ?
C56 C57 H57 121.3 . . ?
C59 C58 C57 122.8(14) . . ?
C59 C58 H58 118.5 . . ?
C57 C58 H58 118.6 . . ?
C58 C59 C60 116.6(13) . . ?
C58 C59 H59 121.7 . . ?
C60 C59 H59 121.7 . . ?
N52 C60 C59 121.8(11) . . ?
N52 C60 H60 119.1 . . ?
C59 C60 H60 119.1 . . ?
C61 N61 C65 122.4(11) . . ?
C61 N61 Ni3 124.5(9) . . ?
C65 N61 Ni3 112.8(8) . . ?
C70 N62 C66 118.2(11) . . ?
C70 N62 Ni3 126.4(8) . . ?
C66 N62 Ni3 114.9(8) . . ?
N61 C61 C62 121.5(13) . . ?
N61 C61 H61 119.2 . . ?
C62 C61 H61 119.2 . . ?
C63 C62 C61 114.8(13) . . ?
C63 C62 H62 122.6 . . ?
C61 C62 H62 122.6 . . ?
C62 C63 C64 125.4(14) . . ?
C62 C63 H63 117.3 . . ?
C64 C63 H63 117.3 . . ?
C63 C64 C65 119.5(13) . . ?
C63 C64 H64 120.3 . . ?
C65 C64 H64 120.2 . . ?
N61 C65 C64 116.2(11) . . ?
N61 C65 C66 118.3(11) . . ?
C64 C65 C66 125.4(12) . . ?
N62 C66 C65 114.8(11) . . ?
N62 C66 C67 121.2(11) . . ?
C65 C66 C67 123.9(13) . . ?
C68 C67 C66 116.0(14) . . ?
C68 C67 H67 122.0 . . ?
C66 C67 H67 122.0 . . ?
C67 C68 C69 126.4(15) . . ?
C67 C68 H68 116.8 . . ?
C69 C68 H68 116.8 . . ?
C68 C69 C70 113.8(13) . . ?
C68 C69 H69 123.2 . . ?
C70 C69 H69 123.1 . . ?
N62 C70 C69 124.3(13) . . ?
N62 C70 H70 117.9 . . ?
C69 C70 H70 117.9 . . ?
C75 N71 C71 115.9(9) . . ?
C75 N71 Ni3 117.3(7) . . ?
C71 N71 Ni3 126.8(7) . . ?
C76 N72 C80 118.0(9) . . ?
C76 N72 Ni3 116.6(7) . . ?
C80 N72 Ni3 125.3(7) . . ?
C72 C71 N71 124.2(12) . . ?
C72 C71 H71 117.9 . . ?
N71 C71 H71 117.9 . . ?
C71 C72 C73 118.1(13) . . ?
C71 C72 H72 121.0 . . ?
C73 C72 H72 120.9 . . ?
C72 C73 C74 120.9(12) . . ?
C72 C73 H73 119.6 . . ?
C74 C73 H73 119.5 . . ?
C75 C74 C73 115.7(11) . . ?
C75 C74 H74 122.1 . . ?
C73 C74 H74 122.2 . . ?
N71 C75 C74 125.2(10) . . ?
N71 C75 C76 113.4(9) . . ?
C74 C75 C76 121.5(10) . . ?
N72 C76 C77 123.1(9) . . ?
N72 C76 C75 114.7(9) . . ?
C77 C76 C75 122.1(9) . . ?
C76 C77 C78 118.9(10) . . ?
C76 C77 H77 120.5 . . ?
C78 C77 H77 120.5 . . ?
C79 C78 C77 117.7(10) . . ?
C79 C78 H78 121.2 . . ?
C77 C78 H78 121.2 . . ?
C80 C79 C78 120.5(10) . . ?
C80 C79 H79 119.7 . . ?
C78 C79 H79 119.7 . . ?
C79 C80 N72 121.7(9) . . ?
C79 C80 H80 119.1 . . ?
N72 C80 H80 119.2 . . ?

loop_
_geom_bond_atom_site_label_1
_geom_bond_atom_site_label_2
_geom_bond_distance
_geom_bond_site_symmetry_2
_geom_bond_publ_flag
Ni1 N1 2.056(9) . ?
Ni1 N7 2.052(9) . ?
Ni1 N22 2.069(8) . ?
Ni1 N32 2.100(8) . ?
Ni1 N31 2.107(9) . ?
Ni1 N21 2.130(9) . ?
Ni2 N2 2.057(9) . ?
Ni2 N51 2.064(8) . ?
Ni2 N8 2.046(8) . ?
Ni2 N42 2.062(9) . ?
Ni2 N41 2.093(8) . ?
Ni2 N52 2.106(9) . ?
Fe1 C4 1.935(11) . ?
Fe1 C5 1.944(11) . ?
Fe1 C3 1.926(12) . ?
Fe1 C1 1.941(11) . ?
Fe1 C2 1.940(10) . ?
Fe1 C6 1.945(11) . ?
Fe2 C12 1.944(11) . ?
Fe2 C9 1.925(11) . ?
Fe2 C11 1.917(10) . ?
Fe2 C10 1.927(12) . ?
Fe2 C7 1.941(11) . ?
Fe2 C8 1.965(11) . ?
Ni3 N9 2.049(9) . ?
Ni3 N71 2.052(9) . ?
Ni3 N72 2.047(8) . ?
Ni3 N61 2.074(10) . ?
Ni3 O1 2.077(10) . ?
Ni3 N62 2.114(9) . ?
O1 H1 0.75(8) . ?
O1 H2 0.77(8) . ?
N1 C1 1.154(11) . ?
N2 C2 1.153(11) . ?
N3 C3 1.158(12) . ?
N4 C4 1.163(12) . ?
N5 C5 1.167(12) . ?
N6 C6 1.137(11) . ?
N7 C7 1.154(12) . ?
N8 C8 1.147(11) . ?
N9 C9 1.157(12) . ?
N10 C10 1.156(13) . ?
N11 C11 1.166(11) . ?
N12 C12 1.169(13) . ?
N21 C21 1.294(12) . ?
N21 C25 1.335(12) . ?
N22 C26 1.342(12) . ?
N22 C30 1.362(12) . ?
C21 C22 1.41(2) . ?
C21 H21 0.9299 . ?
C22 C23 1.399(14) . ?
C22 H22 0.9297 . ?
C23 C24 1.384(14) . ?
C23 H23 0.9301 . ?
C24 C25 1.377(14) . ?
C24 H24 0.9298 . ?
C25 C26 1.510(14) . ?
C26 C27 1.386(14) . ?
C27 C28 1.38(2) . ?
C27 H27 0.9301 . ?
C28 C29 1.37(2) . ?
C28 H28 0.9297 . ?
C29 C30 1.393(14) . ?
C29 H29 0.9299 . ?
C30 H30 0.9296 . ?
N31 C31 1.323(13) . ?
N31 C35 1.393(12) . ?
N32 C36 1.317(12) . ?
N32 C40 1.336(12) . ?
C31 C32 1.39(2) . ?
C31 H31 0.9299 . ?
C32 C33 1.39(2) . ?
C32 H32 0.9300 . ?
C33 C34 1.38(2) . ?
C33 H33 0.9302 . ?
C34 C35 1.383(14) . ?
C34 H34 0.9295 . ?
C35 C36 1.452(13) . ?
C36 C37 1.414(14) . ?
C37 C38 1.38(2) . ?
C37 H37 0.9301 . ?
C38 C39 1.36(2) . ?
C38 H38 0.9296 . ?
C39 C40 1.371(14) . ?
C39 H39 0.9301 . ?
C40 H40 0.9301 . ?
N41 C41 1.333(12) . ?
N41 C45 1.340(12) . ?
N42 C50 1.340(13) . ?
N42 C46 1.349(12) . ?
C41 C42 1.383(14) . ?
C41 H41 0.9301 . ?
C42 C43 1.362(14) . ?
C42 H42 0.9299 . ?
C43 C44 1.35(2) . ?
C43 H43 0.9300 . ?
C44 C45 1.408(14) . ?
C44 H44 0.9302 . ?
C45 C46 1.478(14) . ?
C46 C47 1.39(2) . ?
C47 C48 1.40(2) . ?
C47 H47 0.9299 . ?
C48 C49 1.36(2) . ?
C48 H48 0.9300 . ?
C49 C50 1.37(2) . ?
C49 H49 0.9299 . ?
C50 H50 0.9300 . ?
N51 C51 1.320(12) . ?
N51 C55 1.358(13) . ?
N52 C56 1.322(13) . ?
N52 C60 1.330(13) . ?
C51 C52 1.398(14) . ?
C51 H51 0.9301 . ?
C52 C53 1.35(2) . ?
C52 H52 0.9299 . ?
C53 C54 1.36(2) . ?
C53 H53 0.9304 . ?
C54 C55 1.38(2) . ?
C54 H54 0.9299 . ?
C55 C56 1.495(14) . ?
C56 C57 1.38(2) . ?
C57 C58 1.36(2) . ?
C57 H57 0.9299 . ?
C58 C59 1.33(2) . ?
C58 H58 0.9295 . ?
C59 C60 1.42(2) . ?
C59 H59 0.9306 . ?
C60 H60 0.9303 . ?
N61 C61 1.303(14) . ?
N61 C65 1.39(2) . ?
N62 C70 1.310(13) . ?
N62 C66 1.338(14) . ?
C61 C62 1.47(2) . ?
C61 H61 0.9296 . ?
C62 C63 1.29(2) . ?
C62 H62 0.9296 . ?
C63 C64 1.37(2) . ?
C63 H63 0.9300 . ?
C64 C65 1.41(2) . ?
C64 H64 0.9299 . ?
C65 C66 1.42(2) . ?
C66 C67 1.42(2) . ?
C67 C68 1.31(2) . ?
C67 H67 0.9294 . ?
C68 C69 1.34(2) . ?
C68 H68 0.9306 . ?
C69 C70 1.41(2) . ?
C69 H69 0.9304 . ?
C70 H70 0.9309 . ?
N71 C75 1.336(12) . ?
N71 C71 1.390(13) . ?
N72 C76 1.337(11) . ?
N72 C80 1.383(12) . ?
C71 C72 1.35(2) . ?
C71 H71 0.9296 . ?
C72 C73 1.39(2) . ?
C72 H72 0.9298 . ?
C73 C74 1.41(2) . ?
C73 H73 0.9299 . ?
C74 C75 1.404(14) . ?
C74 H74 0.9298 . ?
C75 C76 1.489(13) . ?
C76 C77 1.382(13) . ?
C77 C78 1.413(14) . ?
C77 H77 0.9301 . ?
C78 C79 1.393(13) . ?
C78 H78 0.9300 . ?
C79 C80 1.364(13) . ?
C79 H79 0.9299 . ?
C80 H80 0.9299 . ?
